data_7042095
loop_
_publ_author_name
'Kobylarczyk, Jedrzej'
'Pinkowicz, Dawid'
'Srebro-Hooper, Monika'
'Hooper, James'
'Podgajny, Robert'

_publ_section_title
;
 Anion-\p recognition between [M(CN)6](3-) complexes and HAT(CN)6:
 structural matching and electronic charge density modification.
;
_journal_issue 11
_journal_name_full 'Dalton transactions (Cambridge, England : 2003)'
_journal_page_first 3482
_journal_page_last 3491
_journal_paper_doi 10.1039/c7dt00293a
_journal_volume 46
_journal_year 2017
_chemical_absolute_configuration unk
_chemical_formula_moiety '3(C24 H20 As), C18 N12, C6 Co N6, 2(C2 H3 N), O'
_chemical_formula_sum 'C100 H66 As3 Co N20 O'
_chemical_formula_weight 1847.41
_chemical_properties_physical ', Air-sensitive'
_space_group_crystal_system monoclinic
_space_group_IT_number 9
_space_group_name_Hall 'C -2yc'
_space_group_name_H-M_alt 'C 1 c 1'
_symmetry_space_group_name_Hall 'C -2yc'
_symmetry_space_group_name_H-M 'C 1 c 1'
_atom_sites_solution_hydrogens geom
_atom_sites_solution_primary direct
_audit_creation_date 2016-11-09
_audit_creation_method
;
Olex2 1.2
(compiled 2016.09.09 svn.r3337 for OlexSys, GUI svn.r5227)
;
_audit_update_record
;
2016-11-09 deposited with the CCDC.
2017-02-16 downloaded from the CCDC.
;
_cell_angle_alpha 90
_cell_angle_beta 122.388(2)
_cell_angle_gamma 90
_cell_formula_units_Z 4
_cell_length_a 20.9033(7)
_cell_length_b 27.5801(11)
_cell_length_c 17.7843(10)
_cell_measurement_reflns_used 9858
_cell_measurement_temperature 120(2)
_cell_measurement_theta_max 27.85
_cell_measurement_theta_min 3.09
_cell_volume 8658.0(7)
_computing_molecular_graphics 'Olex2 (Dolomanov et al., 2009)'
_computing_publication_material 'Olex2 (Dolomanov et al., 2009)'
_computing_structure_refinement 'ShelXL (Sheldrick, 2015)'
_computing_structure_solution 'ShelXT (Sheldrick, 2015)'
_diffrn_ambient_temperature 120.0
_diffrn_measured_fraction_theta_full 0.980
_diffrn_measured_fraction_theta_max 0.979
_diffrn_measurement_device_type 'Bruker APEX-II CCD'
_diffrn_measurement_method '\f and \w scans'
_diffrn_radiation_type MoK\a
_diffrn_radiation_wavelength 0.71073
_diffrn_reflns_av_R_equivalents 0.0525
_diffrn_reflns_av_unetI/netI 0.0666
_diffrn_reflns_Laue_measured_fraction_full 0.980
_diffrn_reflns_Laue_measured_fraction_max 0.979
_diffrn_reflns_limit_h_max 27
_diffrn_reflns_limit_h_min -27
_diffrn_reflns_limit_k_max 24
_diffrn_reflns_limit_k_min -36
_diffrn_reflns_limit_l_max 23
_diffrn_reflns_limit_l_min -23
_diffrn_reflns_number 49501
_diffrn_reflns_point_group_measured_fraction_full 0.980
_diffrn_reflns_point_group_measured_fraction_max 0.979
_diffrn_reflns_theta_full 25.242
_diffrn_reflns_theta_max 27.914
_diffrn_reflns_theta_min 2.954
_diffrn_standards_number 0
_exptl_absorpt_coefficient_mu 1.399
_exptl_absorpt_correction_T_max 0.7456
_exptl_absorpt_correction_T_min 0.5930
_exptl_absorpt_correction_type multi-scan
_exptl_absorpt_process_details
;
SADABS-2014/5 (Bruker,2014/5) was used for absorption correction.
wR2(int) was 0.0960 before and 0.0604 after correction.
The Ratio of minimum to maximum transmission is 0.7953.
The \l/2 correction factor is Not present.
;
_exptl_crystal_colour yellow
_exptl_crystal_colour_primary yellow
_exptl_crystal_density_diffrn 1.417
_exptl_crystal_description block
_exptl_crystal_F_000 3760
_exptl_crystal_recrystallization_method 'Vapour deposition'
_exptl_crystal_size_max 0.43
_exptl_crystal_size_mid 0.15
_exptl_crystal_size_min 0.11
_refine_diff_density_max 0.418
_refine_diff_density_min -0.422
_refine_diff_density_rms 0.069
_refine_ls_abs_structure_details
;
 Flack x determined using 7135 quotients [(I+)-(I-)]/[(I+)+(I-)]
 (Parsons, Flack and Wagner, Acta Cryst. B69 (2013) 249-259).
;
_refine_ls_abs_structure_Flack -0.001(4)
_refine_ls_extinction_coef 0.00011(4)
_refine_ls_extinction_expression Fc^*^=kFc[1+0.001xFc^2^\l^3^/sin(2\q)]^-1/4^
_refine_ls_extinction_method 'SHELXL-2014/7 (Sheldrick 2014'
_refine_ls_goodness_of_fit_ref 1.018
_refine_ls_hydrogen_treatment constr
_refine_ls_matrix_type full
_refine_ls_number_parameters 1130
_refine_ls_number_reflns 19783
_refine_ls_number_restraints 2
_refine_ls_restrained_S_all 1.018
_refine_ls_R_factor_all 0.0502
_refine_ls_R_factor_gt 0.0375
_refine_ls_shift/su_max 0.001
_refine_ls_shift/su_mean 0.000
_refine_ls_structure_factor_coef Fsqd
_refine_ls_weighting_details 'w=1/[\s^2^(Fo^2^)+(0.0223P)^2^+2.3446P] where P=(Fo^2^+2Fc^2^)/3'
_refine_ls_weighting_scheme calc
_refine_ls_wR_factor_gt 0.0651
_refine_ls_wR_factor_ref 0.0689
_reflns_Friedel_coverage 0.998
_reflns_Friedel_fraction_full 0.980
_reflns_Friedel_fraction_max 0.979
_reflns_number_gt 17142
_reflns_number_total 19783
_reflns_threshold_expression 'I > 2\s(I)'
_cod_data_source_file c7dt00293a2.cif
_cod_data_source_block jk002_lta_a-auto
_cod_depositor_comments 'Adding full bibliography for 7042093--7042096.cif.'
_cod_database_code 7042095
_shelx_space_group_comment
;
The symmetry employed for this shelxl refinement is uniquely defined
by the following loop, which should always be used as a source of
symmetry information in preference to the above space-group names.
They are only intended as comments.
;
_shelx_estimated_absorpt_t_max 0.861
_shelx_estimated_absorpt_t_min 0.584
_olex2_refinement_description
;
1. Twinned data refinement
 Scales: 0.634(6) 0.366(6)
2. Fixed Uiso
 At 1.2 times of:
  All C(H) groups
 At 1.5 times of:
  All C(H,H,H) groups
3.a Aromatic/amide H refined with riding coordinates:
 C58(H58), C59(H59), C57(H57), C46(H46), C74(H74), C89(H89), C88(H88),
 C40(H40), C42(H42), C53(H53), C66(H66), C68(H68), C44(H44), C60(H60), C48(H48),
  C65(H65), C75(H75), C29(H29), C34(H34), C64(H64), C38(H38), C33(H33),
 C80(H80), C36(H36), C30(H30), C78(H78), C56(H56), C86(H86), C27(H27), C76(H76),
  C39(H39), C90(H90), C96(H96), C51(H51), C35(H35), C94(H94), C62(H62),
 C72(H72), C63(H63), C71(H71), C81(H81), C84(H84), C82(H82), C83(H83), C87(H87),
  C50(H50), C45(H45), C54(H54), C47(H47), C28(H28), C92(H92), C41(H41),
 C70(H70), C69(H69), C93(H93), C95(H95), C26(H26), C77(H77), C52(H52), C32(H32)
3.b Idealised Me refined as rotating group:
 C100(H10A,H10B,H10C), C98(H98A,H98B,H98C)
;
_shelx_shelxl_version_number 2014/7
_olex2_submission_special_instructions 'No special instructions were received'

loop_
_space_group_symop_operation_xyz
'x, y, z'
'x, -y, z+1/2'
'x+1/2, y+1/2, z'
'x+1/2, -y+1/2, z+1/2'

loop_
_atom_site_label
_atom_site_type_symbol
_atom_site_fract_x
_atom_site_fract_y
_atom_site_fract_z
_atom_site_U_iso_or_equiv
_atom_site_adp_type
_atom_site_occupancy
_atom_site_site_symmetry_order
_atom_site_calc_flag
_atom_site_refinement_flags_posn
C58 C 0.6906(3) -0.06390(17) 0.3788(3) 0.0241(11) Uani 1 1 d .
H58 H 0.7328 -0.0782 0.4300 0.029 Uiso 1 1 calc R
C49 C 0.5221(2) 0.05145(14) 0.0768(3) 0.0152(9) Uani 1 1 d .
C8 C 0.4793(2) 0.37945(14) 0.7388(3) 0.0149(9) Uani 1 1 d .
C20 C 0.5499(2) 0.21681(14) 0.5561(3) 0.0130(8) Uani 1 1 d .
C7 C 0.4653(3) 0.42504(16) 0.7678(3) 0.0196(10) Uani 1 1 d .
C59 C 0.6281(3) -0.09164(15) 0.3223(3) 0.0202(10) Uani 1 1 d .
H59 H 0.6273 -0.1250 0.3351 0.024 Uiso 1 1 calc R
C57 C 0.6917(3) -0.01485(17) 0.3609(3) 0.0258(11) Uani 1 1 d .
H57 H 0.7344 0.0044 0.4007 0.031 Uiso 1 1 calc R
C12 C 0.3816(3) 0.20639(15) 0.8814(3) 0.0216(10) Uani 1 1 d .
C9 C 0.4700(2) 0.29803(14) 0.7267(3) 0.0117(8) Uani 1 1 d .
C46 C 0.3755(3) 0.38761(16) 0.3855(3) 0.0224(10) Uani 1 1 d .
H46 H 0.3240 0.3845 0.3679 0.027 Uiso 1 1 calc R
C22 C 0.5030(2) 0.29907(14) 0.6750(3) 0.0114(8) Uani 1 1 d .
C74 C 0.3822(3) 0.68761(15) 0.7259(3) 0.0197(10) Uani 1 1 d .
H74 H 0.3575 0.6655 0.7431 0.024 Uiso 1 1 calc R
C13 C 0.4021(3) 0.11815(15) 0.8095(3) 0.0178(9) Uani 1 1 d .
C89 C 0.2124(3) 0.56425(18) 0.6774(3) 0.0246(11) Uani 1 1 d .
H89 H 0.1814 0.5743 0.6988 0.030 Uiso 1 1 calc R
C14 C 0.4213(2) 0.16494(14) 0.7891(3) 0.0136(8) Uani 1 1 d .
C88 C 0.2283(3) 0.51553(18) 0.6775(3) 0.0273(11) Uani 1 1 d .
H88 H 0.2082 0.4923 0.6989 0.033 Uiso 1 1 calc R
C5 C 0.6484(3) 0.21994(15) 0.9274(3) 0.0152(9) Uani 1 1 d .
C10 C 0.4517(2) 0.25135(14) 0.7495(3) 0.0120(8) Uani 1 1 d .
C40 C 0.7508(3) 0.28356(16) 0.6893(3) 0.0228(10) Uani 1 1 d .
H40 H 0.7743 0.2587 0.7327 0.027 Uiso 1 1 calc R
C42 C 0.6834(3) 0.35918(16) 0.6416(3) 0.0198(10) Uani 1 1 d .
H42 H 0.6597 0.3858 0.6513 0.024 Uiso 1 1 calc R
C53 C 0.5803(3) 0.05240(16) -0.0078(3) 0.0233(10) Uani 1 1 d .
H53 H 0.5995 0.0356 -0.0383 0.028 Uiso 1 1 calc R
C66 C 0.3655(3) -0.00761(16) -0.0443(3) 0.0220(10) Uani 1 1 d .
H66 H 0.3802 0.0228 -0.0555 0.026 Uiso 1 1 calc R
C68 C 0.4558(3) 0.03252(17) 0.2691(3) 0.0242(10) Uani 1 1 d .
H68 H 0.4830 0.0032 0.2940 0.029 Uiso 1 1 calc R
C44 C 0.5024(3) 0.35680(16) 0.4630(3) 0.0172(9) Uani 1 1 d .
H44 H 0.5381 0.3324 0.4985 0.021 Uiso 1 1 calc R
C61 C 0.4045(3) -0.02723(15) 0.0406(3) 0.0164(9) Uani 1 1 d .
C60 C 0.5660(3) -0.07129(14) 0.2466(3) 0.0171(9) Uani 1 1 d .
H60 H 0.5229 -0.0905 0.2076 0.021 Uiso 1 1 calc R
C48 C 0.4734(3) 0.43244(15) 0.3832(3) 0.0218(10) Uani 1 1 d .
H48 H 0.4891 0.4597 0.3644 0.026 Uiso 1 1 calc R
C1 C 0.7924(2) 0.18708(15) 0.9975(3) 0.0153(9) Uani 1 1 d .
C65 C 0.3048(3) -0.03279(19) -0.1125(3) 0.0298(11) Uani 1 1 d .
H65 H 0.2768 -0.0191 -0.1705 0.036 Uiso 1 1 calc R
C4 C 0.6829(3) 0.30262(14) 0.8823(3) 0.0151(9) Uani 1 1 d .
C75 C 0.4200(3) 0.72752(16) 0.7784(3) 0.0236(10) Uani 1 1 d .
H75 H 0.4221 0.7326 0.8326 0.028 Uiso 1 1 calc R
C29 C 0.6193(3) 0.33401(18) 0.2597(3) 0.0279(11) Uani 1 1 d .
H29 H 0.5924 0.3075 0.2214 0.034 Uiso 1 1 calc R
C34 C 0.7149(3) 0.56145(17) 0.5687(4) 0.0340(13) Uani 1 1 d .
H34 H 0.7311 0.5937 0.5884 0.041 Uiso 1 1 calc R
C64 C 0.2846(3) -0.07760(17) -0.0969(3) 0.0267(11) Uani 1 1 d .
H64 H 0.2439 -0.0951 -0.1446 0.032 Uiso 1 1 calc R
C23 C 0.5176(3) 0.37999(14) 0.6932(3) 0.0168(9) Uani 1 1 d .
C38 C 0.7155(3) 0.31682(15) 0.5465(3) 0.0180(9) Uani 1 1 d .
H38 H 0.7140 0.3145 0.4923 0.022 Uiso 1 1 calc R
C33 C 0.7425(3) 0.52414(18) 0.6291(4) 0.0335(13) Uani 1 1 d .
H33 H 0.7788 0.5307 0.6901 0.040 Uiso 1 1 calc R
C80 C 0.4654(3) 0.58525(17) 0.6139(4) 0.0282(11) Uani 1 1 d .
H80 H 0.4824 0.5955 0.6727 0.034 Uiso 1 1 calc R
C36 C 0.6387(3) 0.50532(16) 0.4510(3) 0.0224(10) Uani 1 1 d .
H36 H 0.6035 0.4989 0.3897 0.027 Uiso 1 1 calc R
C67 C 0.4432(2) 0.04916(15) 0.1887(3) 0.0182(9) Uani 1 1 d .
C24 C 0.5540(3) 0.42396(16) 0.6884(3) 0.0243(11) Uani 1 1 d .
C30 C 0.6028(3) 0.34896(16) 0.3219(3) 0.0224(10) Uani 1 1 d .
H30 H 0.5648 0.3329 0.3266 0.027 Uiso 1 1 calc R
C78 C 0.4172(3) 0.71215(17) 0.6223(3) 0.0237(10) Uani 1 1 d .
H78 H 0.4175 0.7063 0.5698 0.028 Uiso 1 1 calc R
C6 C 0.7053(2) 0.21367(14) 0.8248(3) 0.0159(9) Uani 1 1 d .
C56 C 0.6311(3) 0.00590(15) 0.2856(3) 0.0209(10) Uani 1 1 d .
H56 H 0.6324 0.0392 0.2726 0.025 Uiso 1 1 calc R
C86 C 0.3041(3) 0.53389(16) 0.6168(3) 0.0195(10) Uani 1 1 d .
H86 H 0.3362 0.5238 0.5972 0.023 Uiso 1 1 calc R
C27 C 0.7128(3) 0.39639(19) 0.3068(4) 0.0343(13) Uani 1 1 d .
H27 H 0.7495 0.4129 0.3003 0.041 Uiso 1 1 calc R
C100 C 0.5748(3) 0.31824(17) 0.9919(4) 0.0339(13) Uani 1 1 d .
H10A H 0.5672 0.3503 1.0096 0.051 Uiso 1 1 calc GR
H10B H 0.5365 0.3127 0.9288 0.051 Uiso 1 1 calc GR
H10C H 0.6254 0.3166 1.0013 0.051 Uiso 1 1 calc GR
C91 C 0.2415(3) 0.65171(15) 0.4573(3) 0.0187(9) Uani 1 1 d .
C16 C 0.4935(2) 0.21001(14) 0.6591(3) 0.0119(8) Uani 1 1 d .
C76 C 0.4547(3) 0.76008(17) 0.7518(3) 0.0273(11) Uani 1 1 d .
H76 H 0.4797 0.7878 0.7873 0.033 Uiso 1 1 calc R
C39 C 0.7496(3) 0.28059(15) 0.6116(3) 0.0224(10) Uani 1 1 d .
H39 H 0.7722 0.2535 0.6017 0.027 Uiso 1 1 calc R
C90 C 0.2413(3) 0.59851(17) 0.6463(3) 0.0221(10) Uani 1 1 d .
H90 H 0.2301 0.6320 0.6454 0.026 Uiso 1 1 calc R
C98 C 0.2501(3) 0.67767(19) 0.1711(4) 0.0369(14) Uani 1 1 d .
H98A H 0.2040 0.6970 0.1484 0.055 Uiso 1 1 calc GR
H98B H 0.2563 0.6692 0.1218 0.055 Uiso 1 1 calc GR
H98C H 0.2940 0.6965 0.2156 0.055 Uiso 1 1 calc GR
C73 C 0.3810(2) 0.68033(15) 0.6479(3) 0.0170(9) Uani 1 1 d .
C96 C 0.2504(3) 0.69283(16) 0.4183(3) 0.0245(10) Uani 1 1 d .
H96 H 0.2954 0.7116 0.4496 0.029 Uiso 1 1 calc R
C51 C 0.5546(3) 0.12716(16) 0.0398(3) 0.0232(10) Uani 1 1 d .
H51 H 0.5559 0.1616 0.0413 0.028 Uiso 1 1 calc R
C35 C 0.6638(3) 0.55241(16) 0.4797(4) 0.0290(12) Uani 1 1 d .
H35 H 0.6457 0.5783 0.4379 0.035 Uiso 1 1 calc R
C94 C 0.1275(3) 0.67867(18) 0.2884(3) 0.0313(12) Uani 1 1 d .
H94 H 0.0891 0.6874 0.2294 0.038 Uiso 1 1 calc R
C31 C 0.6651(3) 0.46795(14) 0.5119(3) 0.0175(9) Uani 1 1 d .
C25 C 0.6427(3) 0.38779(15) 0.3774(3) 0.0180(9) Uani 1 1 d .
C62 C 0.3828(3) -0.07150(16) 0.0577(3) 0.0241(11) Uani 1 1 d .
H62 H 0.4082 -0.0841 0.1165 0.029 Uiso 1 1 calc R
C72 C 0.4019(3) 0.09174(16) 0.1513(3) 0.0241(10) Uani 1 1 d .
H72 H 0.3905 0.1026 0.0948 0.029 Uiso 1 1 calc R
C63 C 0.3236(3) -0.09706(16) -0.0121(4) 0.0283(11) Uani 1 1 d .
H63 H 0.3099 -0.1280 -0.0017 0.034 Uiso 1 1 calc R
C3 C 0.8246(3) 0.26849(15) 0.9387(3) 0.0164(9) Uani 1 1 d .
C71 C 0.3778(3) 0.11785(17) 0.1981(4) 0.0321(12) Uani 1 1 d .
H71 H 0.3514 0.1475 0.1743 0.039 Uiso 1 1 calc R
C81 C 0.5133(3) 0.56007(19) 0.5959(4) 0.0395(14) Uani 1 1 d .
H81 H 0.5638 0.5531 0.6426 0.047 Uiso 1 1 calc R
C84 C 0.3661(3) 0.58026(17) 0.4579(3) 0.0264(11) Uani 1 1 d .
H84 H 0.3158 0.5874 0.4108 0.032 Uiso 1 1 calc R
C82 C 0.4877(4) 0.5453(2) 0.5107(5) 0.0417(15) Uani 1 1 d .
H82 H 0.5208 0.5281 0.4990 0.050 Uiso 1 1 calc R
C83 C 0.4149(4) 0.5549(2) 0.4420(4) 0.0430(15) Uani 1 1 d .
H83 H 0.3980 0.5441 0.3835 0.052 Uiso 1 1 calc R
C87 C 0.2734(3) 0.50029(17) 0.6464(3) 0.0251(11) Uani 1 1 d .
H87 H 0.2831 0.4667 0.6454 0.030 Uiso 1 1 calc R
C50 C 0.5249(3) 0.10206(16) 0.0819(3) 0.0212(10) Uani 1 1 d .
H50 H 0.5069 0.1189 0.1136 0.025 Uiso 1 1 calc R
C18 C 0.5384(3) 0.12802(15) 0.5374(3) 0.0173(9) Uani 1 1 d .
C55 C 0.5680(2) -0.02229(14) 0.2289(3) 0.0148(9) Uani 1 1 d .
C15 C 0.4633(2) 0.20818(14) 0.7165(3) 0.0125(8) Uani 1 1 d .
C19 C 0.5806(3) 0.21916(15) 0.4999(3) 0.0191(10) Uani 1 1 d .
C45 C 0.4277(3) 0.35242(16) 0.4383(3) 0.0192(9) Uani 1 1 d .
H45 H 0.4121 0.3253 0.4575 0.023 Uiso 1 1 calc R
C17 C 0.5290(2) 0.17201(14) 0.5748(3) 0.0143(9) Uani 1 1 d .
C11 C 0.4102(2) 0.20820(15) 0.8224(3) 0.0145(9) Uani 1 1 d .
C85 C 0.2873(3) 0.58280(16) 0.6164(3) 0.0180(9) Uani 1 1 d .
C54 C 0.5503(3) 0.02681(15) 0.0332(3) 0.0192(10) Uani 1 1 d .
H54 H 0.5491 -0.0076 0.0313 0.023 Uiso 1 1 calc R
C47 C 0.3986(3) 0.42756(16) 0.3583(3) 0.0253(11) Uani 1 1 d .
H47 H 0.3628 0.4517 0.3223 0.030 Uiso 1 1 calc R
C28 C 0.6743(3) 0.3572(2) 0.2529(3) 0.0328(12) Uani 1 1 d .
H28 H 0.6859 0.3461 0.2110 0.039 Uiso 1 1 calc R
C92 C 0.1753(3) 0.62474(16) 0.4138(3) 0.0213(10) Uani 1 1 d .
H92 H 0.1692 0.5972 0.4415 0.026 Uiso 1 1 calc R
C37 C 0.6840(2) 0.35630(15) 0.5639(3) 0.0160(9) Uani 1 1 d .
C21 C 0.5133(2) 0.25456(14) 0.6393(3) 0.0134(8) Uani 1 1 d .
C41 C 0.7179(3) 0.32254(16) 0.7050(3) 0.0223(10) Uani 1 1 d .
H41 H 0.7189 0.3244 0.7589 0.027 Uiso 1 1 calc R
C99 C 0.5679(3) 0.28137(18) 1.0452(3) 0.0289(12) Uani 1 1 d .
C70 C 0.3915(3) 0.1015(2) 0.2784(4) 0.0333(12) Uani 1 1 d .
H70 H 0.3750 0.1200 0.3100 0.040 Uiso 1 1 calc R
C69 C 0.4290(3) 0.0584(2) 0.3131(3) 0.0330(12) Uani 1 1 d .
H69 H 0.4364 0.0465 0.3673 0.040 Uiso 1 1 calc R
C93 C 0.1175(3) 0.63899(17) 0.3282(3) 0.0282(11) Uani 1 1 d .
H93 H 0.0713 0.6213 0.2975 0.034 Uiso 1 1 calc R
C79 C 0.3925(3) 0.59496(15) 0.5444(3) 0.0197(10) Uani 1 1 d .
C95 C 0.1931(3) 0.70588(18) 0.3338(3) 0.0302(12) Uani 1 1 d .
H95 H 0.1987 0.7338 0.3065 0.036 Uiso 1 1 calc R
C26 C 0.6978(3) 0.41180(17) 0.3706(3) 0.0256(11) Uani 1 1 d .
H26 H 0.7249 0.4383 0.4087 0.031 Uiso 1 1 calc R
C77 C 0.4531(3) 0.75252(18) 0.6742(3) 0.0294(11) Uani 1 1 d .
H77 H 0.4768 0.7751 0.6563 0.035 Uiso 1 1 calc R
C52 C 0.5823(3) 0.10245(17) -0.0041(3) 0.0252(11) Uani 1 1 d .
H52 H 0.6031 0.1200 -0.0322 0.030 Uiso 1 1 calc R
C2 C 0.7680(2) 0.27445(15) 1.0480(3) 0.0175(9) Uani 1 1 d .
C32 C 0.7180(3) 0.47677(17) 0.6021(3) 0.0259(11) Uani 1 1 d .
H32 H 0.7368 0.4510 0.6440 0.031 Uiso 1 1 calc R
C97 C 0.2442(3) 0.63348(18) 0.2119(3) 0.0268(11) Uani 1 1 d .
C43 C 0.5251(2) 0.39703(14) 0.4359(3) 0.0151(9) Uani 1 1 d .
N5 N 0.5928(2) 0.20637(13) 0.9192(2) 0.0182(8) Uani 1 1 d .
N6 N 0.6868(2) 0.19372(14) 0.7587(3) 0.0224(9) Uani 1 1 d .
N7 N 0.4565(3) 0.46185(13) 0.7901(3) 0.0280(10) Uani 1 1 d .
N9 N 0.4247(2) 0.25138(12) 0.8032(2) 0.0139(7) Uani 1 1 d .
N13 N 0.5013(2) 0.16810(11) 0.6261(2) 0.0132(7) Uani 1 1 d .
N4 N 0.6506(2) 0.33868(13) 0.8550(2) 0.0195(8) Uani 1 1 d .
N15 N 0.6038(2) 0.22096(15) 0.4546(3) 0.0285(10) Uani 1 1 d .
N10 N 0.3588(3) 0.20453(16) 0.9269(3) 0.0383(12) Uani 1 1 d .
N1 N 0.8250(2) 0.15253(14) 1.0343(3) 0.0237(9) Uani 1 1 d .
N14 N 0.5483(2) 0.09458(14) 0.5071(3) 0.0275(9) Uani 1 1 d .
N3 N 0.8755(2) 0.28193(14) 0.9362(3) 0.0236(9) Uani 1 1 d .
N2 N 0.7823(2) 0.29394(15) 1.1125(3) 0.0256(9) Uani 1 1 d .
N19 N 0.2388(3) 0.59885(16) 0.2434(3) 0.0411(12) Uani 1 1 d .
N18 N 0.5870(3) 0.45690(14) 0.6890(4) 0.0397(12) Uani 1 1 d .
N20 N 0.5624(3) 0.25313(17) 1.0883(4) 0.0485(14) Uani 1 1 d .
N8 N 0.4564(2) 0.33896(12) 0.7568(2) 0.0146(7) Uani 1 1 d .
N11 N 0.3859(2) 0.08136(13) 0.8245(3) 0.0249(9) Uani 1 1 d .
N16 N 0.5425(2) 0.25816(11) 0.5882(2) 0.0126(7) Uani 1 1 d .
N17 N 0.5275(2) 0.34064(12) 0.6592(2) 0.0135(7) Uani 1 1 d .
N12 N 0.4479(2) 0.16441(12) 0.7364(2) 0.0133(7) Uani 1 1 d .
Co04 Co 0.73760(3) 0.24431(2) 0.93661(4) 0.01283(12) Uani 1 1 d .
As01 As 0.48368(2) 0.01181(2) 0.13270(3) 0.01405(10) Uani 1 1 d .
As02 As 0.62901(2) 0.40325(2) 0.47265(3) 0.01423(10) Uani 1 1 d .
As03 As 0.32490(2) 0.62804(2) 0.56824(3) 0.01543(10) Uani 1 1 d .
O1 O 0.8823(2) -0.05572(13) 0.5615(3) 0.0435(10) Uani 1 1 d .

loop_
_atom_site_aniso_label
_atom_site_aniso_U_11
_atom_site_aniso_U_22
_atom_site_aniso_U_33
_atom_site_aniso_U_23
_atom_site_aniso_U_13
_atom_site_aniso_U_12
C58 0.020(3) 0.030(2) 0.019(2) 0.007(2) 0.009(2) 0.012(2)
C49 0.014(2) 0.0138(19) 0.015(2) 0.0036(17) 0.0058(19) -0.0028(17)
C8 0.014(2) 0.0126(19) 0.013(2) -0.0014(17) 0.0044(19) -0.0001(17)
C20 0.010(2) 0.0149(19) 0.011(2) 0.0003(17) 0.0037(18) 0.0005(16)
C7 0.025(3) 0.016(2) 0.022(2) 0.0000(19) 0.015(2) -0.0014(19)
C59 0.026(3) 0.015(2) 0.026(3) 0.0063(19) 0.019(2) 0.0094(19)
C57 0.022(3) 0.026(2) 0.024(3) -0.004(2) 0.009(2) -0.002(2)
C12 0.029(3) 0.014(2) 0.028(3) -0.0009(19) 0.019(2) 0.0005(19)
C9 0.010(2) 0.0117(18) 0.008(2) -0.0009(16) 0.0013(17) 0.0013(16)
C46 0.016(3) 0.030(2) 0.017(2) -0.008(2) 0.006(2) -0.003(2)
C22 0.009(2) 0.0110(18) 0.0084(19) 0.0001(16) 0.0007(17) 0.0002(16)
C74 0.020(3) 0.017(2) 0.016(2) 0.0025(18) 0.006(2) 0.0012(18)
C13 0.015(2) 0.020(2) 0.016(2) -0.0017(18) 0.007(2) -0.0003(18)
C89 0.012(2) 0.040(3) 0.019(2) 0.006(2) 0.007(2) -0.001(2)
C14 0.010(2) 0.0131(18) 0.013(2) -0.0003(17) 0.0032(18) -0.0022(17)
C88 0.018(3) 0.034(3) 0.025(3) 0.003(2) 0.009(2) -0.008(2)
C5 0.016(2) 0.015(2) 0.008(2) -0.0007(17) 0.0027(19) 0.0019(18)
C10 0.007(2) 0.0112(18) 0.011(2) 0.0002(16) 0.0008(17) -0.0007(16)
C40 0.015(2) 0.024(2) 0.024(3) 0.011(2) 0.006(2) 0.0009(19)
C42 0.018(3) 0.022(2) 0.021(2) 0.0041(19) 0.012(2) 0.0047(19)
C53 0.023(3) 0.025(2) 0.025(3) 0.001(2) 0.015(2) 0.001(2)
C66 0.024(3) 0.018(2) 0.022(2) 0.0014(19) 0.011(2) -0.0060(19)
C68 0.020(3) 0.026(2) 0.025(3) 0.000(2) 0.012(2) 0.002(2)
C44 0.017(2) 0.019(2) 0.014(2) 0.0031(18) 0.007(2) 0.0011(18)
C61 0.015(2) 0.018(2) 0.016(2) -0.0019(18) 0.009(2) -0.0020(18)
C60 0.023(3) 0.0124(19) 0.019(2) -0.0023(18) 0.013(2) 0.0015(18)
C48 0.019(3) 0.014(2) 0.025(3) 0.0078(18) 0.007(2) 0.0002(18)
C1 0.014(2) 0.018(2) 0.013(2) -0.0019(18) 0.0065(19) -0.0009(18)
C65 0.030(3) 0.040(3) 0.019(3) -0.002(2) 0.013(2) -0.009(2)
C4 0.016(2) 0.0134(19) 0.015(2) -0.0004(18) 0.0072(19) -0.0052(18)
C75 0.021(3) 0.023(2) 0.018(2) -0.0006(19) 0.005(2) 0.005(2)
C29 0.029(3) 0.032(3) 0.018(2) -0.005(2) 0.010(2) 0.001(2)
C34 0.039(3) 0.018(2) 0.052(4) -0.010(2) 0.029(3) -0.010(2)
C64 0.022(3) 0.029(2) 0.029(3) -0.014(2) 0.013(2) -0.011(2)
C23 0.017(2) 0.0130(19) 0.015(2) 0.0021(17) 0.0049(19) 0.0005(17)
C38 0.018(2) 0.017(2) 0.014(2) 0.0021(18) 0.005(2) 0.0030(18)
C33 0.037(3) 0.030(3) 0.035(3) -0.010(2) 0.020(3) -0.011(2)
C80 0.022(3) 0.024(2) 0.034(3) -0.004(2) 0.012(3) 0.000(2)
C36 0.018(3) 0.020(2) 0.028(3) 0.001(2) 0.012(2) -0.0006(19)
C67 0.012(2) 0.018(2) 0.018(2) -0.0047(18) 0.004(2) -0.0049(18)
C24 0.029(3) 0.016(2) 0.033(3) -0.001(2) 0.021(2) 0.003(2)
C30 0.020(3) 0.025(2) 0.019(2) 0.002(2) 0.008(2) 0.003(2)
C78 0.020(3) 0.032(2) 0.021(2) -0.005(2) 0.012(2) -0.007(2)
C6 0.014(2) 0.0132(19) 0.017(2) 0.0046(18) 0.0065(19) -0.0015(17)
C56 0.023(3) 0.0128(19) 0.026(3) 0.0002(19) 0.012(2) 0.0004(18)
C86 0.019(3) 0.021(2) 0.018(2) -0.0037(19) 0.009(2) -0.0015(19)
C27 0.035(3) 0.041(3) 0.039(3) 0.007(3) 0.028(3) 0.004(3)
C100 0.047(4) 0.026(2) 0.032(3) -0.003(2) 0.024(3) -0.003(2)
C91 0.016(2) 0.021(2) 0.015(2) 0.0003(18) 0.005(2) 0.0040(19)
C16 0.008(2) 0.0128(18) 0.009(2) -0.0008(16) 0.0005(18) 0.0012(16)
C76 0.025(3) 0.021(2) 0.024(3) -0.004(2) 0.005(2) -0.002(2)
C39 0.021(3) 0.015(2) 0.028(3) 0.0005(19) 0.011(2) 0.0021(18)
C90 0.018(3) 0.027(2) 0.020(2) 0.001(2) 0.009(2) 0.004(2)
C98 0.038(4) 0.043(3) 0.038(3) 0.003(3) 0.025(3) -0.005(3)
C73 0.013(2) 0.018(2) 0.016(2) -0.0011(18) 0.0048(19) -0.0005(18)
C96 0.022(3) 0.025(2) 0.025(3) 0.003(2) 0.012(2) 0.003(2)
C51 0.028(3) 0.014(2) 0.022(3) -0.0006(19) 0.010(2) -0.008(2)
C35 0.033(3) 0.015(2) 0.046(3) 0.003(2) 0.025(3) -0.003(2)
C94 0.032(3) 0.036(3) 0.018(3) 0.005(2) 0.008(2) 0.022(2)
C31 0.017(2) 0.0120(19) 0.025(2) -0.0016(18) 0.012(2) -0.0020(17)
C25 0.021(3) 0.019(2) 0.016(2) 0.0042(18) 0.011(2) 0.0052(18)
C62 0.019(3) 0.018(2) 0.029(3) 0.009(2) 0.009(2) 0.0026(19)
C72 0.014(2) 0.022(2) 0.027(3) -0.001(2) 0.005(2) -0.0004(19)
C63 0.024(3) 0.016(2) 0.043(3) -0.002(2) 0.017(3) -0.006(2)
C3 0.015(2) 0.015(2) 0.011(2) -0.0010(17) 0.0017(19) 0.0005(17)
C71 0.017(3) 0.021(2) 0.049(3) -0.008(2) 0.011(3) 0.005(2)
C81 0.025(3) 0.029(3) 0.064(4) -0.004(3) 0.023(3) 0.002(2)
C84 0.033(3) 0.026(2) 0.029(3) -0.002(2) 0.022(3) -0.001(2)
C82 0.043(4) 0.032(3) 0.073(5) -0.010(3) 0.047(4) -0.001(3)
C83 0.063(5) 0.041(3) 0.051(4) -0.008(3) 0.048(4) 0.000(3)
C87 0.023(3) 0.023(2) 0.027(3) 0.001(2) 0.011(2) -0.004(2)
C50 0.022(3) 0.020(2) 0.020(2) -0.0020(19) 0.011(2) -0.0030(19)
C18 0.021(3) 0.015(2) 0.016(2) 0.0021(18) 0.010(2) 0.0010(18)
C55 0.015(2) 0.0124(18) 0.018(2) 0.0021(17) 0.010(2) 0.0028(17)
C15 0.012(2) 0.0123(18) 0.010(2) 0.0015(16) 0.0034(18) 0.0002(16)
C19 0.020(3) 0.014(2) 0.022(2) -0.0039(19) 0.011(2) -0.0001(18)
C45 0.020(3) 0.022(2) 0.015(2) 0.0018(19) 0.009(2) -0.0031(19)
C17 0.011(2) 0.0136(19) 0.013(2) -0.0027(17) 0.0029(18) 0.0019(17)
C11 0.010(2) 0.018(2) 0.013(2) -0.0022(17) 0.0045(18) -0.0008(17)
C85 0.014(2) 0.026(2) 0.012(2) -0.0018(18) 0.0047(19) -0.0046(18)
C54 0.017(2) 0.0144(19) 0.022(2) 0.0037(18) 0.008(2) -0.0008(17)
C47 0.022(3) 0.016(2) 0.028(3) 0.002(2) 0.007(2) 0.0046(19)
C28 0.034(3) 0.046(3) 0.022(3) 0.000(2) 0.018(3) 0.009(3)
C92 0.021(3) 0.018(2) 0.022(3) -0.0028(19) 0.010(2) 0.0015(19)
C37 0.014(2) 0.0168(19) 0.016(2) 0.0036(18) 0.0073(19) 0.0015(17)
C21 0.012(2) 0.0123(18) 0.013(2) -0.0009(17) 0.0043(18) -0.0004(16)
C41 0.019(3) 0.029(2) 0.020(2) 0.006(2) 0.012(2) 0.000(2)
C99 0.039(3) 0.026(2) 0.027(3) -0.012(2) 0.021(3) -0.005(2)
C70 0.021(3) 0.044(3) 0.030(3) -0.017(3) 0.011(2) 0.001(2)
C69 0.027(3) 0.049(3) 0.024(3) -0.005(2) 0.014(2) 0.004(3)
C93 0.024(3) 0.029(2) 0.022(3) -0.009(2) 0.006(2) 0.006(2)
C79 0.023(3) 0.0153(19) 0.025(2) -0.0026(19) 0.016(2) -0.0005(19)
C95 0.038(3) 0.030(3) 0.026(3) 0.010(2) 0.019(3) 0.011(2)
C26 0.021(3) 0.028(2) 0.031(3) 0.001(2) 0.016(2) 0.000(2)
C77 0.026(3) 0.028(2) 0.031(3) -0.004(2) 0.014(2) -0.014(2)
C52 0.024(3) 0.027(2) 0.021(2) 0.008(2) 0.010(2) -0.007(2)
C2 0.013(2) 0.017(2) 0.016(2) 0.0037(18) 0.0037(19) 0.0001(17)
C32 0.028(3) 0.024(2) 0.026(3) -0.002(2) 0.014(2) -0.006(2)
C97 0.025(3) 0.030(3) 0.021(3) -0.006(2) 0.010(2) 0.004(2)
C43 0.016(2) 0.0145(19) 0.014(2) -0.0014(17) 0.0076(19) 0.0014(17)
N5 0.018(2) 0.0159(17) 0.018(2) 0.0009(15) 0.0078(18) -0.0001(16)
N6 0.023(2) 0.0229(19) 0.018(2) 0.0004(17) 0.0084(18) -0.0040(17)
N7 0.041(3) 0.018(2) 0.032(2) -0.0058(18) 0.024(2) -0.0028(18)
N9 0.0134(19) 0.0164(16) 0.0109(17) -0.0009(15) 0.0059(15) 0.0003(15)
N13 0.0106(19) 0.0107(15) 0.0132(18) 0.0008(14) 0.0031(15) 0.0015(13)
N4 0.015(2) 0.0203(19) 0.017(2) 0.0014(16) 0.0043(17) -0.0013(16)
N15 0.033(3) 0.033(2) 0.026(2) -0.0071(19) 0.020(2) -0.0026(19)
N10 0.055(3) 0.034(2) 0.043(3) -0.005(2) 0.037(3) -0.005(2)
N1 0.022(2) 0.027(2) 0.021(2) 0.0023(18) 0.0102(18) 0.0038(18)
N14 0.032(3) 0.0199(19) 0.029(2) -0.0040(18) 0.016(2) 0.0017(18)
N3 0.019(2) 0.029(2) 0.022(2) -0.0035(18) 0.0100(19) -0.0034(18)
N2 0.019(2) 0.031(2) 0.019(2) -0.0027(19) 0.0050(18) -0.0041(18)
N19 0.054(4) 0.033(2) 0.031(3) -0.001(2) 0.020(3) 0.004(2)
N18 0.046(3) 0.0153(19) 0.074(4) 0.003(2) 0.042(3) 0.000(2)
N20 0.085(4) 0.033(3) 0.054(3) -0.009(2) 0.055(3) -0.006(3)
N8 0.016(2) 0.0127(16) 0.0134(18) 0.0001(15) 0.0071(17) 0.0014(15)
N11 0.028(2) 0.0205(19) 0.026(2) 0.0016(17) 0.014(2) -0.0047(17)
N16 0.0144(19) 0.0098(15) 0.0097(17) -0.0003(14) 0.0038(15) -0.0001(14)
N17 0.0132(19) 0.0122(15) 0.0119(18) 0.0023(14) 0.0046(16) 0.0026(14)
N12 0.0112(19) 0.0135(16) 0.0097(17) -0.0003(14) 0.0021(15) -0.0003(14)
Co04 0.0104(3) 0.0133(3) 0.0110(3) 0.0008(2) 0.0032(2) -0.0007(2)
As01 0.0152(2) 0.01075(18) 0.0151(2) 0.00113(18) 0.00735(19) -0.00075(18)
As02 0.0140(2) 0.01256(19) 0.0146(2) 0.00156(18) 0.00666(19) 0.00018(17)
As03 0.0149(2) 0.0163(2) 0.0142(2) -0.00013(18) 0.00725(19) 0.00036(18)
O1 0.049(3) 0.037(2) 0.039(2) -0.0074(18) 0.019(2) -0.0015(19)

loop_
_atom_type_symbol
_atom_type_description
_atom_type_scat_dispersion_real
_atom_type_scat_dispersion_imag
_atom_type_scat_source
C C 0.0033 0.0016 'International Tables Vol C Tables 4.2.6.8 and 6.1.1.4'
H H 0.0000 0.0000 'International Tables Vol C Tables 4.2.6.8 and 6.1.1.4'
As As 0.0499 2.0058 'International Tables Vol C Tables 4.2.6.8 and 6.1.1.4'
Co Co 0.3494 0.9721 'International Tables Vol C Tables 4.2.6.8 and 6.1.1.4'
N N 0.0061 0.0033 'International Tables Vol C Tables 4.2.6.8 and 6.1.1.4'
O O 0.0106 0.0060 'International Tables Vol C Tables 4.2.6.8 and 6.1.1.4'

loop_
_geom_angle_atom_site_label_1
_geom_angle_atom_site_label_2
_geom_angle_atom_site_label_3
_geom_angle
C59 C58 H58 120.0
C59 C58 C57 119.9(4)
C57 C58 H58 120.0
C50 C49 As01 123.4(3)
C54 C49 C50 120.9(4)
C54 C49 As01 115.7(3)
C23 C8 C7 118.7(4)
N8 C8 C7 118.6(4)
N8 C8 C23 122.7(4)
C17 C20 C19 120.6(4)
N16 C20 C19 117.2(4)
N16 C20 C17 122.2(4)
N7 C7 C8 177.0(5)
C58 C59 H59 119.7
C58 C59 C60 120.7(4)
C60 C59 H59 119.7
C58 C57 H57 119.9
C56 C57 C58 120.3(5)
C56 C57 H57 119.9
N10 C12 C11 179.2(6)
C22 C9 C10 119.3(3)
N8 C9 C22 121.6(4)
N8 C9 C10 119.1(3)
C45 C46 H46 120.1
C45 C46 C47 119.8(4)
C47 C46 H46 120.1
C9 C22 C21 120.4(4)
N17 C22 C9 121.7(4)
N17 C22 C21 117.9(3)
C75 C74 H74 120.4
C75 C74 C73 119.2(4)
C73 C74 H74 120.4
N11 C13 C14 179.1(6)
C88 C89 H89 119.8
C88 C89 C90 120.4(4)
C90 C89 H89 119.8
C11 C14 C13 121.2(4)
N12 C14 C13 116.4(4)
N12 C14 C11 122.4(4)
C89 C88 H88 119.7
C89 C88 C87 120.5(4)
C87 C88 H88 119.7
N5 C5 Co04 177.4(4)
C15 C10 C9 120.1(3)
N9 C10 C9 117.9(3)
N9 C10 C15 121.9(4)
C39 C40 H40 119.8
C39 C40 C41 120.4(4)
C41 C40 H40 119.8
C37 C42 H42 120.5
C37 C42 C41 119.0(4)
C41 C42 H42 120.5
C54 C53 H53 120.2
C52 C53 H53 120.2
C52 C53 C54 119.7(4)
C61 C66 H66 120.4
C65 C66 H66 120.4
C65 C66 C61 119.2(4)
C67 C68 H68 119.9
C69 C68 H68 119.9
C69 C68 C67 120.2(4)
C45 C44 H44 120.1
C45 C44 C43 119.8(4)
C43 C44 H44 120.1
C66 C61 C62 120.7(4)
C66 C61 As01 116.5(3)
C62 C61 As01 122.7(4)
C59 C60 H60 120.5
C55 C60 C59 118.9(4)
C55 C60 H60 120.5
C47 C48 H48 120.5
C43 C48 H48 120.5
C43 C48 C47 119.0(4)
N1 C1 Co04 179.5(4)
C66 C65 H65 119.7
C64 C65 C66 120.5(5)
C64 C65 H65 119.7
N4 C4 Co04 175.4(4)
C74 C75 H75 120.1
C74 C75 C76 119.8(4)
C76 C75 H75 120.1
C30 C29 H29 119.7
C28 C29 H29 119.7
C28 C29 C30 120.6(5)
C33 C34 H34 119.8
C33 C34 C35 120.4(4)
C35 C34 H34 119.8
C65 C64 H64 120.0
C65 C64 C63 120.1(5)
C63 C64 H64 120.0
C8 C23 C24 121.1(4)
N17 C23 C8 122.3(4)
N17 C23 C24 116.5(4)
C39 C38 H38 121.1
C37 C38 H38 121.1
C37 C38 C39 117.8(4)
C34 C33 H33 119.6
C34 C33 C32 120.7(5)
C32 C33 H33 119.6
C81 C80 H80 120.8
C79 C80 H80 120.8
C79 C80 C81 118.5(5)
C35 C36 H36 120.1
C31 C36 H36 120.1
C31 C36 C35 119.8(5)
C68 C67 C72 119.8(4)
C68 C67 As01 117.7(3)
C72 C67 As01 122.5(4)
N18 C24 C23 175.2(6)
C29 C30 H30 120.5
C29 C30 C25 118.9(4)
C25 C30 H30 120.5
C73 C78 H78 120.4
C77 C78 H78 120.4
C77 C78 C73 119.1(4)
N6 C6 Co04 177.8(4)
C57 C56 H56 120.2
C57 C56 C55 119.5(4)
C55 C56 H56 120.2
C87 C86 H86 120.5
C87 C86 C85 118.9(4)
C85 C86 H86 120.5
C28 C27 H27 120.0
C28 C27 C26 120.1(5)
C26 C27 H27 120.0
H10A C100 H10B 109.5
H10A C100 H10C 109.5
H10B C100 H10C 109.5
C99 C100 H10A 109.5
C99 C100 H10B 109.5
C99 C100 H10C 109.5
C96 C91 As03 120.0(4)
C92 C91 C96 121.2(4)
C92 C91 As03 118.5(3)
C21 C16 C15 120.2(4)
N13 C16 C15 118.3(4)
N13 C16 C21 121.5(4)
C75 C76 H76 119.7
C77 C76 C75 120.5(4)
C77 C76 H76 119.7
C40 C39 C38 121.1(4)
C40 C39 H39 119.4
C38 C39 H39 119.4
C89 C90 H90 120.7
C89 C90 C85 118.5(4)
C85 C90 H90 120.7
H98A C98 H98B 109.5
H98A C98 H98C 109.5
H98B C98 H98C 109.5
C97 C98 H98A 109.5
C97 C98 H98B 109.5
C97 C98 H98C 109.5
C74 C73 As03 121.6(3)
C78 C73 C74 121.1(4)
C78 C73 As03 117.3(3)
C91 C96 H96 120.4
C95 C96 C91 119.1(5)
C95 C96 H96 120.4
C50 C51 H51 119.8
C52 C51 H51 119.8
C52 C51 C50 120.4(4)
C34 C35 C36 119.9(5)
C34 C35 H35 120.1
C36 C35 H35 120.1
C93 C94 H94 119.7
C93 C94 C95 120.5(5)
C95 C94 H94 119.7
C36 C31 C32 120.6(4)
C36 C31 As02 119.7(3)
C32 C31 As02 119.7(3)
C30 C25 As02 118.9(3)
C26 C25 C30 121.0(4)
C26 C25 As02 119.7(3)
C61 C62 H62 120.3
C63 C62 C61 119.3(5)
C63 C62 H62 120.3
C67 C72 H72 120.5
C71 C72 C67 118.9(5)
C71 C72 H72 120.5
C64 C63 C62 120.1(4)
C64 C63 H63 120.0
C62 C63 H63 120.0
N3 C3 Co04 176.8(4)
C72 C71 H71 119.5
C70 C71 C72 121.0(4)
C70 C71 H71 119.5
C80 C81 H81 120.0
C82 C81 C80 120.0(6)
C82 C81 H81 120.0
C83 C84 H84 120.8
C83 C84 C79 118.3(5)
C79 C84 H84 120.8
C81 C82 H82 119.4
C81 C82 C83 121.1(5)
C83 C82 H82 119.4
C84 C83 H83 120.0
C82 C83 C84 120.1(5)
C82 C83 H83 120.0
C88 C87 H87 120.0
C86 C87 C88 120.1(4)
C86 C87 H87 120.0
C49 C50 H50 120.7
C51 C50 C49 118.6(4)
C51 C50 H50 120.7
N14 C18 C17 176.5(5)
C60 C55 As01 123.5(3)
C56 C55 C60 120.6(4)
C56 C55 As01 115.7(3)
C10 C15 C16 119.9(4)
N12 C15 C10 122.1(4)
N12 C15 C16 118.0(4)
N15 C19 C20 179.0(5)
C46 C45 H45 120.0
C44 C45 C46 120.0(4)
C44 C45 H45 120.0
C20 C17 C18 119.5(4)
N13 C17 C20 122.7(4)
N13 C17 C18 117.8(4)
C14 C11 C12 119.8(4)
N9 C11 C12 117.1(4)
N9 C11 C14 123.1(4)
C86 C85 As03 118.2(3)
C90 C85 C86 121.6(4)
C90 C85 As03 120.2(3)
C49 C54 C53 119.8(4)
C49 C54 H54 120.1
C53 C54 H54 120.1
C46 C47 H47 119.7
C48 C47 C46 120.7(4)
C48 C47 H47 119.7
C29 C28 C27 120.5(5)
C29 C28 H28 119.8
C27 C28 H28 119.8
C91 C92 H92 120.7
C91 C92 C93 118.6(4)
C93 C92 H92 120.7
C42 C37 As02 118.9(3)
C38 C37 C42 121.6(4)
C38 C37 As02 119.0(3)
C16 C21 C22 120.0(4)
N16 C21 C22 117.5(3)
N16 C21 C16 122.5(4)
C40 C41 C42 120.0(4)
C40 C41 H41 120.0
C42 C41 H41 120.0
N20 C99 C100 178.5(5)
C71 C70 H70 120.0
C69 C70 C71 120.0(5)
C69 C70 H70 120.0
C68 C69 H69 120.0
C70 C69 C68 120.0(5)
C70 C69 H69 120.0
C94 C93 C92 120.0(5)
C94 C93 H93 120.0
C92 C93 H93 120.0
C80 C79 C84 122.0(4)
C80 C79 As03 119.1(4)
C84 C79 As03 118.9(4)
C96 C95 C94 120.4(5)
C96 C95 H95 119.8
C94 C95 H95 119.8
C27 C26 H26 120.5
C25 C26 C27 118.9(5)
C25 C26 H26 120.5
C78 C77 H77 119.9
C76 C77 C78 120.2(4)
C76 C77 H77 119.9
C53 C52 H52 119.7
C51 C52 C53 120.7(4)
C51 C52 H52 119.7
N2 C2 Co04 176.1(4)
C33 C32 C31 118.6(5)
C33 C32 H32 120.7
C31 C32 H32 120.7
N19 C97 C98 179.4(7)
C44 C43 As02 119.3(3)
C48 C43 C44 120.7(4)
C48 C43 As02 120.0(3)
C11 N9 C10 115.1(3)
C17 N13 C16 115.6(3)
C8 N8 C9 115.5(3)
C20 N16 C21 115.4(3)
C23 N17 C22 115.9(3)
C14 N12 C15 115.3(3)
C5 Co04 C1 91.10(18)
C5 Co04 C4 87.73(18)
C5 Co04 C6 88.28(18)
C5 Co04 C3 176.74(18)
C5 Co04 C2 90.51(18)
C1 Co04 C6 89.68(17)
C1 Co04 C3 90.11(18)
C1 Co04 C2 90.37(18)
C4 Co04 C1 176.41(18)
C4 Co04 C6 93.66(18)
C4 Co04 C3 91.24(18)
C4 Co04 C2 86.25(18)
C3 Co04 C6 88.70(18)
C2 Co04 C6 178.80(19)
C2 Co04 C3 92.50(18)
C49 As01 C55 107.55(18)
C61 As01 C49 106.68(18)
C61 As01 C55 116.50(17)
C67 As01 C49 112.73(17)
C67 As01 C61 109.02(18)
C67 As01 C55 104.52(18)
C25 As02 C31 108.29(19)
C25 As02 C43 111.05(19)
C37 As02 C31 112.45(19)
C37 As02 C25 107.13(18)
C37 As02 C43 106.68(18)
C43 As02 C31 111.18(18)
C91 As03 C73 111.30(18)
C85 As03 C91 108.60(19)
C85 As03 C73 113.33(18)
C85 As03 C79 108.66(19)
C79 As03 C91 107.87(19)
C79 As03 C73 106.91(19)

loop_
_geom_bond_atom_site_label_1
_geom_bond_atom_site_label_2
_geom_bond_distance
C58 H58 0.9500
C58 C59 1.377(7)
C58 C57 1.393(6)
C49 C50 1.398(6)
C49 C54 1.379(6)
C49 As01 1.919(4)
C8 C7 1.448(6)
C8 C23 1.412(6)
C8 N8 1.321(5)
C20 C19 1.450(6)
C20 C17 1.408(6)
C20 N16 1.321(5)
C7 N7 1.140(5)
C59 H59 0.9500
C59 C60 1.394(6)
C57 H57 0.9500
C57 C56 1.383(7)
C12 C11 1.460(6)
C12 N10 1.140(6)
C9 C22 1.414(5)
C9 C10 1.461(5)
C9 N8 1.345(5)
C46 H46 0.9500
C46 C45 1.385(6)
C46 C47 1.390(6)
C22 C21 1.450(5)
C22 N17 1.345(5)
C74 H74 0.9500
C74 C75 1.384(6)
C74 C73 1.388(6)
C13 C14 1.455(6)
C13 N11 1.145(5)
C89 H89 0.9500
C89 C88 1.384(7)
C89 C90 1.387(6)
C14 C11 1.406(6)
C14 N12 1.321(5)
C88 H88 0.9500
C88 C87 1.389(7)
C5 N5 1.154(5)
C5 Co04 1.904(5)
C10 C15 1.404(5)
C10 N9 1.347(5)
C40 H40 0.9500
C40 C39 1.372(6)
C40 C41 1.382(6)
C42 H42 0.9500
C42 C37 1.392(6)
C42 C41 1.393(6)
C53 H53 0.9500
C53 C54 1.384(6)
C53 C52 1.382(6)
C66 H66 0.9500
C66 C61 1.385(6)
C66 C65 1.384(7)
C68 H68 0.9500
C68 C67 1.386(6)
C68 C69 1.382(6)
C44 H44 0.9500
C44 C45 1.382(6)
C44 C43 1.391(6)
C61 C62 1.391(6)
C61 As01 1.918(4)
C60 H60 0.9500
C60 C55 1.393(5)
C48 H48 0.9500
C48 C47 1.385(7)
C48 C43 1.383(6)
C1 N1 1.151(5)
C1 Co04 1.909(4)
C65 H65 0.9500
C65 C64 1.381(7)
C4 N4 1.153(5)
C4 Co04 1.909(4)
C75 H75 0.9500
C75 C76 1.388(7)
C29 H29 0.9500
C29 C30 1.388(6)
C29 C28 1.375(7)
C34 H34 0.9500
C34 C33 1.372(7)
C34 C35 1.378(8)
C64 H64 0.9500
C64 C63 1.382(7)
C23 C24 1.457(6)
C23 N17 1.312(5)
C38 H38 0.9500
C38 C39 1.401(6)
C38 C37 1.390(6)
C33 H33 0.9500
C33 C32 1.392(6)
C80 H80 0.9500
C80 C81 1.390(7)
C80 C79 1.379(7)
C36 H36 0.9500
C36 C35 1.391(6)
C36 C31 1.378(6)
C67 C72 1.397(6)
C67 As01 1.916(4)
C24 N18 1.137(6)
C30 H30 0.9500
C30 C25 1.391(6)
C78 H78 0.9500
C78 C73 1.387(6)
C78 C77 1.383(6)
C6 N6 1.162(5)
C6 Co04 1.919(4)
C56 H56 0.9500
C56 C55 1.391(6)
C86 H86 0.9500
C86 C87 1.382(6)
C86 C85 1.393(6)
C27 H27 0.9500
C27 C28 1.382(8)
C27 C26 1.395(7)
C100 H10A 0.9800
C100 H10B 0.9800
C100 H10C 0.9800
C100 C99 1.450(7)
C91 C96 1.392(6)
C91 C92 1.386(6)
C91 As03 1.916(4)
C16 C15 1.460(6)
C16 C21 1.400(5)
C16 N13 1.345(5)
C76 H76 0.9500
C76 C77 1.379(7)
C39 H39 0.9500
C90 H90 0.9500
C90 C85 1.393(6)
C98 H98A 0.9800
C98 H98B 0.9800
C98 H98C 0.9800
C98 C97 1.458(7)
C73 As03 1.919(4)
C96 H96 0.9500
C96 C95 1.376(7)
C51 H51 0.9500
C51 C50 1.387(6)
C51 C52 1.377(7)
C35 H35 0.9500
C94 H94 0.9500
C94 C93 1.379(7)
C94 C95 1.381(8)
C31 C32 1.398(7)
C31 As02 1.917(4)
C25 C26 1.390(6)
C25 As02 1.911(4)
C62 H62 0.9500
C62 C63 1.386(7)
C72 H72 0.9500
C72 C71 1.382(7)
C63 H63 0.9500
C3 N3 1.151(6)
C3 Co04 1.918(5)
C71 H71 0.9500
C71 C70 1.375(7)
C81 H81 0.9500
C81 C82 1.371(8)
C84 H84 0.9500
C84 C83 1.386(7)
C84 C79 1.387(6)
C82 H82 0.9500
C82 C83 1.374(9)
C83 H83 0.9500
C87 H87 0.9500
C50 H50 0.9500
C18 C17 1.447(6)
C18 N14 1.141(5)
C55 As01 1.920(4)
C15 N12 1.345(5)
C19 N15 1.142(6)
C45 H45 0.9500
C17 N13 1.321(5)
C11 N9 1.318(5)
C85 As03 1.906(4)
C54 H54 0.9500
C47 H47 0.9500
C28 H28 0.9500
C92 H92 0.9500
C92 C93 1.401(7)
C37 As02 1.906(4)
C21 N16 1.342(5)
C41 H41 0.9500
C99 N20 1.140(6)
C70 H70 0.9500
C70 C69 1.374(7)
C69 H69 0.9500
C93 H93 0.9500
C79 As03 1.912(4)
C95 H95 0.9500
C26 H26 0.9500
C77 H77 0.9500
C52 H52 0.9500
C2 N2 1.151(5)
C2 Co04 1.916(4)
C32 H32 0.9500
C97 N19 1.142(6)
C43 As02 1.912(4)

loop_
_geom_torsion_atom_site_label_1
_geom_torsion_atom_site_label_2
_geom_torsion_atom_site_label_3
_geom_torsion_atom_site_label_4
_geom_torsion
C58 C59 C60 C55 -0.1(6)
C58 C57 C56 C55 1.6(7)
C8 C23 N17 C22 -3.9(6)
C20 C17 N13 C16 0.6(6)
C7 C8 C23 C24 10.5(7)
C7 C8 C23 N17 -174.9(4)
C7 C8 N8 C9 178.9(4)
C59 C58 C57 C56 -1.4(7)
C59 C60 C55 C56 0.3(6)
C59 C60 C55 As01 -174.8(3)
C57 C58 C59 C60 0.6(7)
C57 C56 C55 C60 -1.1(7)
C57 C56 C55 As01 174.4(3)
C12 C11 N9 C10 179.3(4)
C9 C22 C21 C16 -2.7(6)
C9 C22 C21 N16 177.7(4)
C9 C22 N17 C23 -1.3(6)
C9 C10 C15 C16 -0.2(6)
C9 C10 C15 N12 179.5(4)
C9 C10 N9 C11 -179.1(4)
C22 C9 C10 C15 -3.2(6)
C22 C9 C10 N9 176.0(4)
C22 C9 N8 C8 -3.3(6)
C22 C21 N16 C20 -179.1(4)
C74 C75 C76 C77 -1.3(7)
C13 C14 C11 C12 2.4(6)
C13 C14 C11 N9 -177.8(4)
C13 C14 N12 C15 178.3(4)
C89 C88 C87 C86 1.4(8)
C89 C90 C85 C86 0.3(7)
C89 C90 C85 As03 177.3(3)
C14 C11 N9 C10 -0.5(6)
C88 C89 C90 C85 -0.8(7)
C10 C9 C22 C21 4.6(6)
C10 C9 C22 N17 -173.6(4)
C10 C9 N8 C8 175.4(4)
C10 C15 N12 C14 -0.2(6)
C66 C61 C62 C63 2.9(7)
C66 C65 C64 C63 2.0(7)
C68 C67 C72 C71 3.4(7)
C61 C66 C65 C64 -1.9(7)
C61 C62 C63 C64 -2.9(7)
C65 C66 C61 C62 -0.6(7)
C65 C66 C61 As01 -176.2(4)
C65 C64 C63 C62 0.4(7)
C75 C74 C73 C78 0.4(7)
C75 C74 C73 As03 -176.3(3)
C75 C76 C77 C78 -0.4(8)
C29 C30 C25 C26 0.6(7)
C29 C30 C25 As02 -172.3(3)
C34 C33 C32 C31 0.5(8)
C23 C8 N8 C9 -1.8(6)
C33 C34 C35 C36 1.4(8)
C80 C81 C82 C83 0.0(8)
C36 C31 C32 C33 1.0(7)
C67 C68 C69 C70 -1.8(8)
C67 C72 C71 C70 -2.4(7)
C24 C23 N17 C22 171.0(4)
C30 C29 C28 C27 -1.4(8)
C30 C25 C26 C27 0.1(7)
C91 C96 C95 C94 0.3(7)
C91 C92 C93 C94 0.9(7)
C16 C15 N12 C14 179.5(4)
C16 C21 N16 C20 1.3(6)
C39 C40 C41 C42 -0.1(7)
C39 C38 C37 C42 -2.5(7)
C39 C38 C37 As02 -174.2(3)
C90 C89 C88 C87 0.0(8)
C73 C74 C75 C76 1.2(7)
C73 C78 C77 C76 2.0(8)
C96 C91 C92 C93 1.6(7)
C35 C34 C33 C32 -1.7(8)
C35 C36 C31 C32 -1.2(7)
C35 C36 C31 As02 178.8(4)
C31 C36 C35 C34 0.1(7)
C72 C71 C70 C69 -0.6(8)
C71 C70 C69 C68 2.8(8)
C81 C80 C79 C84 0.2(7)
C81 C80 C79 As03 178.4(4)
C81 C82 C83 C84 0.5(9)
C83 C84 C79 C80 0.3(7)
C83 C84 C79 As03 -177.9(4)
C87 C86 C85 C90 1.0(7)
C87 C86 C85 As03 -176.0(4)
C50 C49 C54 C53 -1.4(7)
C50 C51 C52 C53 0.7(7)
C18 C17 N13 C16 -179.9(4)
C15 C10 N9 C11 0.1(6)
C15 C16 C21 C22 -0.8(6)
C15 C16 C21 N16 178.8(4)
C15 C16 N13 C17 -179.8(4)
C19 C20 C17 C18 0.0(6)
C19 C20 C17 N13 179.5(4)
C19 C20 N16 C21 179.5(4)
C45 C46 C47 C48 0.3(7)
C45 C44 C43 C48 -1.0(6)
C45 C44 C43 As02 178.8(3)
C17 C20 N16 C21 -0.3(6)
C11 C14 N12 C15 -0.2(6)
C85 C86 C87 C88 -1.9(7)
C54 C49 C50 C51 2.0(7)
C54 C53 C52 C51 -0.1(7)
C47 C46 C45 C44 -0.7(7)
C47 C48 C43 C44 0.6(7)
C47 C48 C43 As02 -179.2(3)
C28 C29 C30 C25 0.1(7)
C28 C27 C26 C25 -1.5(8)
C92 C91 C96 C95 -2.1(7)
C37 C42 C41 C40 -1.3(7)
C37 C38 C39 C40 1.0(7)
C21 C22 N17 C23 -179.5(4)
C21 C16 C15 C10 2.2(6)
C21 C16 C15 N12 -177.5(4)
C21 C16 N13 C17 0.3(6)
C41 C40 C39 C38 0.3(7)
C41 C42 C37 C38 2.7(7)
C41 C42 C37 As02 174.4(3)
C69 C68 C67 C72 -1.3(7)
C69 C68 C67 As01 178.9(4)
C93 C94 C95 C96 2.2(7)
C79 C80 C81 C82 -0.3(8)
C79 C84 C83 C82 -0.7(8)
C95 C94 C93 C92 -2.7(7)
C26 C27 C28 C29 2.1(8)
C77 C78 C73 C74 -2.0(7)
C77 C78 C73 As03 174.8(4)
C52 C53 C54 C49 0.5(7)
C52 C51 C50 C49 -1.6(7)
C43 C44 C45 C46 1.0(6)
C43 C48 C47 C46 -0.2(7)
N9 C10 C15 C16 -179.4(4)
N9 C10 C15 N12 0.3(6)
N13 C16 C15 C10 -177.6(4)
N13 C16 C15 N12 2.7(6)
N13 C16 C21 C22 179.0(4)
N13 C16 C21 N16 -1.3(6)
N8 C8 C23 C24 -168.9(4)
N8 C8 C23 N17 5.7(7)
N8 C9 C22 C21 -176.7(4)
N8 C9 C22 N17 5.1(6)
N8 C9 C10 C15 178.1(4)
N8 C9 C10 N9 -2.7(6)
N16 C20 C17 C18 179.8(4)
N16 C20 C17 N13 -0.6(7)
N17 C22 C21 C16 175.6(4)
N17 C22 C21 N16 -4.1(6)
N12 C14 C11 C12 -179.2(4)
N12 C14 C11 N9 0.6(7)
As01 C49 C50 C51 179.3(4)
As01 C49 C54 C53 -178.9(4)
As01 C61 C62 C63 178.3(4)
As01 C67 C72 C71 -176.9(3)
As02 C31 C32 C33 -179.1(4)
As02 C25 C26 C27 172.9(4)
As03 C91 C96 C95 172.2(4)
As03 C91 C92 C93 -172.8(3)

loop_
_twin_individual_id
_twin_individual_mass_fraction_refined
1 0.634(6)
2 0.366(6)
